data_4031351
loop_
_publ_author_name
'Follet, Elsa'
'Berionni, Guillaume'
'Mayer, Peter'
'Mayr, Herbert'

_publ_section_title
;
 Structure and Reactivity of Indolylmethylium Ions: Scope and Limitations
 in Synthetic Applications.
;
_journal_issue 17
_journal_name_full 'The Journal of organic chemistry'
_journal_page_first 8643
_journal_page_last 8656
_journal_paper_doi 10.1021/acs.joc.5b01298
_journal_volume 80
_journal_year 2015
_chemical_formula_moiety 'C16 H17 N O2'
_chemical_formula_sum 'C16 H17 N O2'
_chemical_formula_weight 255.312
_space_group_IT_number 14
_symmetry_cell_setting monoclinic
_symmetry_Int_Tables_number 14
_symmetry_space_group_name_Hall '-P 2yn'
_symmetry_space_group_name_H-M 'P 1 21/n 1'
_atom_sites_solution_hydrogens geom
_atom_sites_solution_primary direct
_atom_sites_solution_secondary difmap
_audit_block_code C16H17NO2_rv414_mayr
_audit_creation_method 'form98_non/compatible with shelxl97-2'
_audit_update_record 06-Nov-13
_cell_angle_alpha 90.00
_cell_angle_beta 105.7950(19)
_cell_angle_gamma 90.00
_cell_formula_units_Z 4
_cell_length_a 9.3452(6)
_cell_length_b 8.5145(5)
_cell_length_c 16.8450(11)
_cell_measurement_reflns_used 7354
_cell_measurement_temperature 173(2)
_cell_measurement_theta_max 26.1531
_cell_measurement_theta_min 2.8740
_cell_volume 1289.74(14)
_computing_cell_refinement 'APEX2 v2012.4-3 (Bruker AXS)'
_computing_data_collection 'Bruker Instrument Service v3.0.21'
_computing_data_reduction 'SAINT V8.18C (Bruker AXS Inc., 2011)'
_computing_structure_refinement
;
Sheldrick, G. M. (2008).
<i>Acta Cryst.</i> A<b>64</b>, 112--122.
;
_computing_structure_solution
;
A. Altomare, M. C. Burla, M. Camalli, G. L. Cascarano, C. Giacovazzo, A.
Guagliardi, A. G. G. Moliterni, G. Polidori, R. Spagna: SIR97: a new tool for
crystal structure determination and refinement; J. Appl. Crystallogr. 1999,
32, 115-119.
;
_diffrn_ambient_temperature 173(2)
_diffrn_detector_area_resol_mean 10.4167
_diffrn_measured_fraction_theta_full 0.995
_diffrn_measured_fraction_theta_max 0.995
_diffrn_measurement_device 'fixed-chi three-circle diffractometer'
_diffrn_measurement_device_type 'Bruker D8Venture'
_diffrn_measurement_method 'mix of phi and omega scans'
_diffrn_radiation_collimation 0.8_mm
_diffrn_radiation_monochromator 'focusing mirrors'
_diffrn_radiation_type 'Mo K\a'
_diffrn_radiation_wavelength 0.71073
_diffrn_reflns_av_R_equivalents 0.0365
_diffrn_reflns_av_sigmaI/netI 0.0202
_diffrn_reflns_limit_h_max 11
_diffrn_reflns_limit_h_min -11
_diffrn_reflns_limit_k_max 10
_diffrn_reflns_limit_k_min -10
_diffrn_reflns_limit_l_max 20
_diffrn_reflns_limit_l_min -20
_diffrn_reflns_number 22058
_diffrn_reflns_theta_full 26.33
_diffrn_reflns_theta_max 26.49
_diffrn_reflns_theta_min 3.29
_diffrn_source_current 50
_diffrn_source_power 2.5
_diffrn_source_type 'Bruker TXS'
_diffrn_source_voltage 50
_exptl_absorpt_coefficient_mu 0.087
_exptl_absorpt_correction_T_max 0.9585
_exptl_absorpt_correction_T_min 0.9111
_exptl_absorpt_correction_type multi-scan
_exptl_absorpt_process_details 'SADABS V2012/1 (Bruker AXS Inc.)'
_exptl_crystal_colour colourless
_exptl_crystal_density_diffrn 1.31487(14)
_exptl_crystal_density_method 'not measured'
_exptl_crystal_description block
_exptl_crystal_F_000 544
_exptl_crystal_size_max 0.180
_exptl_crystal_size_mid 0.150
_exptl_crystal_size_min 0.120
_refine_diff_density_max 0.417
_refine_diff_density_min -0.211
_refine_diff_density_rms 0.041
_refine_ls_extinction_method none
_refine_ls_goodness_of_fit_ref 1.077
_refine_ls_hydrogen_treatment constr
_refine_ls_matrix_type full
_refine_ls_number_parameters 174
_refine_ls_number_reflns 2619
_refine_ls_number_restraints 0
_refine_ls_restrained_S_all 1.077
_refine_ls_R_factor_all 0.0534
_refine_ls_R_factor_gt 0.0413
_refine_ls_shift/su_max 0.000
_refine_ls_shift/su_mean 0.000
_refine_ls_structure_factor_coef Fsqd
_refine_ls_weighting_details 'calc w=1/[\s^2^(Fo^2^)+(0.0487P)^2^+0.6734P] where P=(Fo^2^+2Fc^2^)/3'
_refine_ls_weighting_scheme calc
_refine_ls_wR_factor_gt 0.1045
_refine_ls_wR_factor_ref 0.1127
_reflns_number_gt 2161
_reflns_number_total 2619
_reflns_threshold_expression >2sigma(I)
_cod_data_source_file jo5b01298_si_003.cif
_cod_data_source_block rv414
_cod_depositor_comments 'Adding full bibliography for 4031347--4031351.cif.'
_cod_original_sg_symbol_H-M 'P 21/n'
_cod_database_code 4031351

loop_
_symmetry_equiv_pos_as_xyz
'x, y, z'
'-x+1/2, y+1/2, -z+1/2'
'-x, -y, -z'
'x-1/2, -y-1/2, z-1/2'

loop_
_atom_site_label
_atom_site_type_symbol
_atom_site_fract_x
_atom_site_fract_y
_atom_site_fract_z
_atom_site_U_iso_or_equiv
_atom_site_adp_type
_atom_site_occupancy
_atom_site_symmetry_multiplicity
_atom_site_calc_flag
_atom_site_refinement_flags
C2 C 0.03058(17) 0.20515(17) 0.54650(9) 0.0233(3) Uani 1 1 d .
C1 C -0.08790(19) 0.0326(2) 0.63206(11) 0.0329(4) Uani 1 1 d .
H1A H -0.1615 0.1107 0.6379 0.049 Uiso 1 1 calc R
H1B H -0.0535 -0.0270 0.6835 0.049 Uiso 1 1 calc R
H1C H -0.1334 -0.0392 0.5868 0.049 Uiso 1 1 calc R
C3 C 0.17133(16) 0.25796(17) 0.54829(9) 0.0220(3) Uani 1 1 d .
C5 C 0.48272(19) 0.1364(2) 0.73580(10) 0.0333(4) Uani 1 1 d .
H5 H 0.5854 0.1488 0.7631 0.040 Uiso 1 1 calc R
C4 C 0.42294(17) 0.21459(18) 0.66242(9) 0.0265(3) Uani 1 1 d .
H4 H 0.4835 0.2800 0.6393 0.032 Uiso 1 1 calc R
C7 C 0.2451(2) 0.0225(2) 0.73481(10) 0.0318(4) Uani 1 1 d .
H7 H 0.1854 -0.0421 0.7589 0.038 Uiso 1 1 calc R
C6 C 0.3955(2) 0.0394(2) 0.77087(10) 0.0355(4) Uani 1 1 d .
H6 H 0.4407 -0.0158 0.8204 0.043 Uiso 1 1 calc R
C9 C 0.27113(17) 0.19576(17) 0.62262(9) 0.0228(3) Uani 1 1 d .
C8 C 0.18404(17) 0.10388(17) 0.66159(9) 0.0243(3) Uani 1 1 d .
C11 C 0.31939(16) 0.34937(17) 0.45261(9) 0.0225(3) Uani 1 1 d .
C10 C 0.20294(16) 0.35759(17) 0.48517(9) 0.0227(3) Uani 1 1 d .
H10 H 0.1329 0.4385 0.4643 0.027 Uiso 1 1 calc R
C13 C 0.5079(2) 0.3060(2) 0.34706(13) 0.0440(5) Uani 1 1 d .
H13A H 0.6059 0.3431 0.3809 0.053 Uiso 1 1 calc R
H13B H 0.5198 0.2719 0.2930 0.053 Uiso 1 1 calc R
C12 C 0.32100(17) 0.46603(18) 0.38711(9) 0.0249(3) Uani 1 1 d .
N1 N 0.03805(14) 0.11214(15) 0.61424(8) 0.0250(3) Uani 1 1 d .
C14 C 0.4608(2) 0.1695(2) 0.38847(11) 0.0363(4) Uani 1 1 d .
H14A H 0.5391 0.0877 0.3991 0.044 Uiso 1 1 calc R
H14B H 0.3686 0.1239 0.3522 0.044 Uiso 1 1 calc R
C15 C 0.43369(17) 0.22058(19) 0.46920(10) 0.0275(4) Uani 1 1 d .
H15A H 0.3979 0.1304 0.4956 0.033 Uiso 1 1 calc R
H15B H 0.5276 0.2589 0.5072 0.033 Uiso 1 1 calc R
C16 C -0.11316(17) 0.2297(2) 0.48312(10) 0.0289(4) Uani 1 1 d .
H16A H -0.1513 0.1284 0.4586 0.043 Uiso 1 1 calc R
H16B H -0.0980 0.2998 0.4400 0.043 Uiso 1 1 calc R
H16C H -0.1850 0.2769 0.5089 0.043 Uiso 1 1 calc R
O1 O 0.40287(13) 0.43581(14) 0.33410(7) 0.0348(3) Uani 1 1 d .
O2 O 0.24979(13) 0.58646(13) 0.37639(7) 0.0340(3) Uani 1 1 d .

loop_
_atom_site_aniso_label
_atom_site_aniso_U_11
_atom_site_aniso_U_22
_atom_site_aniso_U_33
_atom_site_aniso_U_23
_atom_site_aniso_U_13
_atom_site_aniso_U_12
C2 0.0272(8) 0.0225(7) 0.0227(7) -0.0052(6) 0.0109(6) -0.0008(6)
C1 0.0347(9) 0.0352(9) 0.0336(9) -0.0044(7) 0.0173(7) -0.0114(7)
C3 0.0249(7) 0.0208(7) 0.0217(7) -0.0034(6) 0.0085(6) -0.0004(6)
C5 0.0343(9) 0.0369(9) 0.0256(8) -0.0063(7) 0.0031(7) 0.0020(7)
C4 0.0282(8) 0.0267(8) 0.0244(8) -0.0055(6) 0.0070(6) -0.0034(6)
C7 0.0450(10) 0.0286(8) 0.0251(8) 0.0009(7) 0.0153(7) -0.0005(7)
C6 0.0478(10) 0.0366(9) 0.0208(8) 0.0014(7) 0.0070(7) 0.0071(8)
C9 0.0287(8) 0.0205(7) 0.0207(7) -0.0044(6) 0.0093(6) -0.0011(6)
C8 0.0305(8) 0.0220(7) 0.0220(7) -0.0042(6) 0.0098(6) -0.0018(6)
C11 0.0250(7) 0.0210(7) 0.0213(7) -0.0030(6) 0.0062(6) -0.0041(6)
C10 0.0250(7) 0.0204(7) 0.0226(7) -0.0024(6) 0.0062(6) -0.0005(6)
C13 0.0454(11) 0.0473(11) 0.0488(11) 0.0115(9) 0.0292(9) 0.0120(9)
C12 0.0263(7) 0.0234(8) 0.0258(8) -0.0024(6) 0.0087(6) -0.0057(6)
N1 0.0284(7) 0.0249(7) 0.0250(7) -0.0025(5) 0.0128(5) -0.0049(5)
C14 0.0431(10) 0.0357(9) 0.0354(9) 0.0044(7) 0.0195(8) 0.0114(8)
C15 0.0278(8) 0.0285(8) 0.0273(8) 0.0027(7) 0.0093(6) 0.0024(6)
C16 0.0251(8) 0.0323(8) 0.0304(8) -0.0045(7) 0.0091(6) -0.0001(7)
O1 0.0439(7) 0.0314(6) 0.0371(7) 0.0078(5) 0.0246(6) 0.0045(5)
O2 0.0448(7) 0.0246(6) 0.0359(7) 0.0052(5) 0.0167(5) 0.0040(5)

loop_
_atom_type_symbol
_atom_type_description
_atom_type_scat_dispersion_real
_atom_type_scat_dispersion_imag
_atom_type_scat_source
C C 0.0033 0.0016 'International Tables Vol C Tables 4.2.6.8 and 6.1.1.4'
H H 0.0000 0.0000 'International Tables Vol C Tables 4.2.6.8 and 6.1.1.4'
N N 0.0061 0.0033 'International Tables Vol C Tables 4.2.6.8 and 6.1.1.4'
O O 0.0106 0.0060 'International Tables Vol C Tables 4.2.6.8 and 6.1.1.4'

loop_
_geom_angle_atom_site_label_1
_geom_angle_atom_site_label_2
_geom_angle_atom_site_label_3
_geom_angle
N1 C2 C3 109.64(13)
N1 C2 C16 120.60(13)
C3 C2 C16 129.70(14)
N1 C1 H1A 109.5
N1 C1 H1B 109.5
H1A C1 H1B 109.5
N1 C1 H1C 109.5
H1A C1 H1C 109.5
H1B C1 H1C 109.5
C2 C3 C9 106.61(13)
C2 C3 C10 123.78(14)
C9 C3 C10 129.61(14)
C4 C5 C6 121.49(16)
C4 C5 H5 119.3
C6 C5 H5 119.3
C5 C4 C9 118.84(15)
C5 C4 H4 120.6
C9 C4 H4 120.6
C6 C7 C8 117.44(15)
C6 C7 H7 121.3
C8 C7 H7 121.3
C7 C6 C5 121.10(16)
C7 C6 H6 119.5
C5 C6 H6 119.5
C4 C9 C8 118.47(14)
C4 C9 C3 134.67(14)
C8 C9 C3 106.75(13)
N1 C8 C7 129.64(14)
N1 C8 C9 107.87(13)
C7 C8 C9 122.50(15)
C10 C11 C12 116.08(14)
C10 C11 C15 125.04(14)
C12 C11 C15 118.35(13)
C11 C10 C3 128.00(14)
C11 C10 H10 116.0
C3 C10 H10 116.0
O1 C13 C14 113.09(14)
O1 C13 H13A 109.0
C14 C13 H13A 109.0
O1 C13 H13B 109.0
C14 C13 H13B 109.0
H13A C13 H13B 107.8
O2 C12 O1 116.81(14)
O2 C12 C11 124.11(14)
O1 C12 C11 119.05(13)
C2 N1 C8 109.11(12)
C2 N1 C1 125.22(14)
C8 N1 C1 125.65(13)
C13 C14 C15 109.94(15)
C13 C14 H14A 109.7
C15 C14 H14A 109.7
C13 C14 H14B 109.7
C15 C14 H14B 109.7
H14A C14 H14B 108.2
C11 C15 C14 109.10(13)
C11 C15 H15A 109.9
C14 C15 H15A 109.9
C11 C15 H15B 109.9
C14 C15 H15B 109.9
H15A C15 H15B 108.3
C2 C16 H16A 109.5
C2 C16 H16B 109.5
H16A C16 H16B 109.5
C2 C16 H16C 109.5
H16A C16 H16C 109.5
H16B C16 H16C 109.5
C12 O1 C13 121.76(13)

loop_
_geom_bond_atom_site_label_1
_geom_bond_atom_site_label_2
_geom_bond_distance
C2 N1 1.375(2)
C2 C3 1.383(2)
C2 C16 1.486(2)
C1 N1 1.4581(19)
C1 H1A 0.9800
C1 H1B 0.9800
C1 H1C 0.9800
C3 C9 1.443(2)
C3 C10 1.452(2)
C5 C4 1.381(2)
C5 C6 1.399(3)
C5 H5 0.9500
C4 C9 1.404(2)
C4 H4 0.9500
C7 C6 1.379(3)
C7 C8 1.394(2)
C7 H7 0.9500
C6 H6 0.9500
C9 C8 1.413(2)
C8 N1 1.382(2)
C11 C10 1.347(2)
C11 C12 1.488(2)
C11 C15 1.503(2)
C10 H10 0.9500
C13 O1 1.455(2)
C13 C14 1.483(3)
C13 H13A 0.9900
C13 H13B 0.9900
C12 O2 1.2089(19)
C12 O1 1.3494(19)
C14 C15 1.514(2)
C14 H14A 0.9900
C14 H14B 0.9900
C15 H15A 0.9900
C15 H15B 0.9900
C16 H16A 0.9800
C16 H16B 0.9800
C16 H16C 0.9800

loop_
_geom_torsion_atom_site_label_1
_geom_torsion_atom_site_label_2
_geom_torsion_atom_site_label_3
_geom_torsion_atom_site_label_4
_geom_torsion
N1 C2 C3 C9 -1.09(16)
C16 C2 C3 C9 -178.09(15)
N1 C2 C3 C10 179.28(13)
C16 C2 C3 C10 2.3(2)
C6 C5 C4 C9 0.1(2)
C8 C7 C6 C5 1.0(2)
C4 C5 C6 C7 -2.3(3)
C5 C4 C9 C8 3.2(2)
C5 C4 C9 C3 178.83(16)
C2 C3 C9 C4 -174.61(16)
C10 C3 C9 C4 5.0(3)
C2 C3 C9 C8 1.34(16)
C10 C3 C9 C8 -179.07(14)
C6 C7 C8 N1 -177.84(15)
C6 C7 C8 C9 2.6(2)
C4 C9 C8 N1 175.63(13)
C3 C9 C8 N1 -1.10(16)
C4 C9 C8 C7 -4.7(2)
C3 C9 C8 C7 178.58(14)
C12 C11 C10 C3 178.80(14)
C15 C11 C10 C3 7.3(2)
C2 C3 C10 C11 -139.90(17)
C9 C3 C10 C11 40.6(2)
C10 C11 C12 O2 19.1(2)
C15 C11 C12 O2 -168.79(14)
C10 C11 C12 O1 -158.83(14)
C15 C11 C12 O1 13.3(2)
C3 C2 N1 C8 0.42(17)
C16 C2 N1 C8 177.74(13)
C3 C2 N1 C1 -178.44(14)
C16 C2 N1 C1 -1.1(2)
C7 C8 N1 C2 -179.20(15)
C9 C8 N1 C2 0.45(16)
C7 C8 N1 C1 -0.3(3)
C9 C8 N1 C1 179.30(14)
O1 C13 C14 C15 -55.6(2)
C10 C11 C15 C14 134.73(16)
C12 C11 C15 C14 -36.59(19)
C13 C14 C15 C11 56.95(19)
O2 C12 O1 C13 171.75(15)
C11 C12 O1 C13 -10.1(2)
C14 C13 O1 C12 32.1(2)
